data_4066971
loop_
_publ_author_name
'Thiesen, Kurtis E.'
'Maitra, Kalyani'
'Olmstead, Marilyn M.'
'Attar, Saeed'

_publ_section_title
;
 Synthesis and Characterization of New, Chiral P&#x2212;N Ligands and
 Their Use in Asymmetric Allylic Alkylation
;
_journal_issue 23
_journal_name_full Organometallics
_journal_page_first 6334
_journal_paper_doi 10.1021/om100741m
_journal_volume 29
_journal_year 2010
_chemical_absolute_configuration ad
_chemical_formula_moiety 'C33 H30 Fe N O2 P'
_chemical_formula_sum 'C33 H30 Fe N O2 P'
_chemical_formula_weight 559.40
_chemical_name_common (Sp,Sc)-2
_chemical_name_systematic
; 
(Sp,Sc)-2 
;
_space_group_IT_number 19
_symmetry_cell_setting orthorhombic
_symmetry_space_group_name_Hall 'P 2ac 2ab'
_symmetry_space_group_name_H-M 'P 21 21 21'
_atom_sites_solution_hydrogens geom
_atom_sites_solution_primary direct
_atom_sites_solution_secondary difmap
_audit_creation_method SHELXL-97
_cell_angle_alpha 90.00
_cell_angle_beta 90.00
_cell_angle_gamma 90.00
_cell_formula_units_Z 4
_cell_length_a 9.1351(3)
_cell_length_b 13.2485(4)
_cell_length_c 22.6615(7)
_cell_measurement_reflns_used 9981
_cell_measurement_temperature 90(2)
_cell_measurement_theta_max 27.8
_cell_measurement_theta_min 2.7
_cell_volume 2742.64(15)
_computing_cell_refinement 'SAINT (Bruker, 2009)'
_computing_data_collection 'Apex2 (Bruker, 2009)'
_computing_data_reduction 'SAINT (Bruker, 2009)'
_computing_molecular_graphics 'SHELXTL 5.1, XP (Sheldrick, 1994)'
_computing_publication_material 'SHELXL97 (Sheldrick, 2008)'
_computing_structure_refinement 'SHELXL97 (Sheldrick, 2008)'
_computing_structure_solution 'SHELXS97 (Sheldrick, 2008)'
_diffrn_ambient_temperature 90(2)
_diffrn_detector_area_resol_mean 8.3
_diffrn_measured_fraction_theta_full 0.999
_diffrn_measured_fraction_theta_max 0.999
_diffrn_measurement_device_type 'Bruker SMART Apex II'
_diffrn_measurement_method \w
_diffrn_radiation_monochromator graphite
_diffrn_radiation_source 'fine-focus sealed tube'
_diffrn_radiation_type MoK\a
_diffrn_radiation_wavelength 0.71073
_diffrn_reflns_av_R_equivalents 0.0294
_diffrn_reflns_av_sigmaI/netI 0.0276
_diffrn_reflns_limit_h_max 12
_diffrn_reflns_limit_h_min -12
_diffrn_reflns_limit_k_max 17
_diffrn_reflns_limit_k_min -17
_diffrn_reflns_limit_l_max 29
_diffrn_reflns_limit_l_min -29
_diffrn_reflns_number 31820
_diffrn_reflns_theta_full 27.94
_diffrn_reflns_theta_max 27.94
_diffrn_reflns_theta_min 2.71
_exptl_absorpt_coefficient_mu 0.639
_exptl_absorpt_correction_T_max 0.9447
_exptl_absorpt_correction_T_min 0.7200
_exptl_absorpt_correction_type multi-scan
_exptl_absorpt_process_details 'SADABS (Sheldrick, 2008)'
_exptl_crystal_colour yellow-orange
_exptl_crystal_density_diffrn 1.355
_exptl_crystal_density_method 'not measured'
_exptl_crystal_description needle
_exptl_crystal_F_000 1168
_exptl_crystal_size_max 0.55
_exptl_crystal_size_mid 0.10
_exptl_crystal_size_min 0.09
_refine_diff_density_max 0.286
_refine_diff_density_min -0.207
_refine_diff_density_rms 0.038
_refine_ls_abs_structure_details 'Flack H D (1983), Acta Cryst. A39, 876-881'
_refine_ls_abs_structure_Flack 0.000(8)
_refine_ls_extinction_method none
_refine_ls_goodness_of_fit_ref 1.034
_refine_ls_hydrogen_treatment constr
_refine_ls_matrix_type full
_refine_ls_number_parameters 344
_refine_ls_number_reflns 6567
_refine_ls_number_restraints 0
_refine_ls_restrained_S_all 1.034
_refine_ls_R_factor_all 0.0256
_refine_ls_R_factor_gt 0.0232
_refine_ls_shift/su_max 0.002
_refine_ls_shift/su_mean 0.000
_refine_ls_structure_factor_coef Fsqd
_refine_ls_weighting_details 'calc w=1/[\s^2^(Fo^2^)+(0.0278P)^2^+0.2773P] where P=(Fo^2^+2Fc^2^)/3'
_refine_ls_weighting_scheme calc
_refine_ls_wR_factor_gt 0.0544
_refine_ls_wR_factor_ref 0.0554
_reflns_number_gt 6235
_reflns_number_total 6567
_reflns_threshold_expression I>2\s(I)
_cod_data_source_file om100741m_si_001.cif
_cod_data_source_block (Sp,Sc)-2
_cod_database_code 4066971

loop_
_symmetry_equiv_pos_as_xyz
'x, y, z'
'-x+1/2, -y, z+1/2'
'-x, y+1/2, -z+1/2'
'x+1/2, -y+1/2, -z'

loop_
_atom_site_label
_atom_site_type_symbol
_atom_site_fract_x
_atom_site_fract_y
_atom_site_fract_z
_atom_site_U_iso_or_equiv
_atom_site_adp_type
_atom_site_occupancy
_atom_site_symmetry_multiplicity
_atom_site_calc_flag
_atom_site_refinement_flags
Fe1 Fe 0.46406(2) 0.529792(15) 0.193939(8) 0.01519(5) Uani 1 1 d .
P1 P 0.17354(4) 0.49923(3) 0.103959(16) 0.01534(8) Uani 1 1 d .
O1 O 0.72026(13) 0.55435(10) -0.11370(5) 0.0333(3) Uani 1 1 d .
O2 O 0.53983(15) 0.47725(10) -0.06441(5) 0.0376(3) Uani 1 1 d .
N1 N 0.64026(13) 0.55358(9) 0.03565(5) 0.0159(2) Uani 1 1 d .
C1 C 0.51499(14) 0.54392(10) 0.05926(6) 0.0151(3) Uani 1 1 d .
H1B H 0.4348 0.5803 0.0432 0.018 Uiso 1 1 calc R
C2 C 0.48977(14) 0.47884(10) 0.11024(6) 0.0145(3) Uani 1 1 d .
C3 C 0.34636(15) 0.45115(10) 0.13256(6) 0.0148(3) Uani 1 1 d .
C4 C 0.37077(16) 0.38939(11) 0.18362(6) 0.0166(3) Uani 1 1 d .
H4 H 0.2969 0.3600 0.2076 0.020 Uiso 1 1 calc R
C5 C 0.52488(15) 0.37963(10) 0.19237(7) 0.0172(3) Uani 1 1 d .
H5 H 0.5708 0.3427 0.2232 0.021 Uiso 1 1 calc R
C6 C 0.59763(16) 0.43431(11) 0.14743(6) 0.0164(3) Uani 1 1 d .
H6 H 0.7006 0.4403 0.1429 0.020 Uiso 1 1 calc R
C7 C 0.34956(18) 0.65866(12) 0.21191(7) 0.0253(3) Uani 1 1 d .
H7A H 0.2591 0.6777 0.1945 0.030 Uiso 1 1 calc R
C8 C 0.49110(16) 0.68318(11) 0.19039(7) 0.0233(3) Uani 1 1 d .
H8 H 0.5120 0.7217 0.1560 0.028 Uiso 1 1 calc R
C9 C 0.59542(18) 0.64031(12) 0.22901(7) 0.0236(3) Uani 1 1 d .
H9 H 0.6987 0.6451 0.2251 0.028 Uiso 1 1 calc R
C10 C 0.5194(2) 0.58889(12) 0.27461(7) 0.0275(4) Uani 1 1 d .
H10 H 0.5626 0.5530 0.3064 0.033 Uiso 1 1 calc R
C11 C 0.36732(19) 0.60068(13) 0.26411(7) 0.0281(4) Uani 1 1 d .
H11 H 0.2906 0.5743 0.2879 0.034 Uiso 1 1 calc R
C12 C 0.13310(16) 0.41552(11) 0.04138(6) 0.0177(3) Uani 1 1 d .
C13 C 0.23261(18) 0.34806(13) 0.01679(7) 0.0259(3) Uani 1 1 d .
H13 H 0.3264 0.3397 0.0343 0.031 Uiso 1 1 calc R
C14 C 0.19564(19) 0.29267(14) -0.03329(8) 0.0313(4) Uani 1 1 d .
H14 H 0.2638 0.2460 -0.0493 0.038 Uiso 1 1 calc R
C15 C 0.0607(2) 0.30509(13) -0.05981(8) 0.0321(4) Uani 1 1 d .
H15 H 0.0367 0.2683 -0.0945 0.039 Uiso 1 1 calc R
C16 C -0.0387(2) 0.37138(13) -0.03543(8) 0.0329(4) Uani 1 1 d .
H16 H -0.1321 0.3794 -0.0533 0.039 Uiso 1 1 calc R
C17 C -0.00439(17) 0.42656(12) 0.01469(8) 0.0261(3) Uani 1 1 d .
H17 H -0.0742 0.4719 0.0310 0.031 Uiso 1 1 calc R
C18 C 0.04932(15) 0.44847(11) 0.16040(6) 0.0186(3) Uani 1 1 d .
C19 C 0.01390(17) 0.34641(12) 0.16369(7) 0.0250(3) Uani 1 1 d .
H19 H 0.0504 0.3011 0.1347 0.030 Uiso 1 1 calc R
C20 C -0.07435(17) 0.31011(13) 0.20901(7) 0.0278(4) Uani 1 1 d .
H20 H -0.0982 0.2404 0.2108 0.033 Uiso 1 1 calc R
C21 C -0.12730(17) 0.37549(13) 0.25146(7) 0.0257(3) Uani 1 1 d .
H21 H -0.1855 0.3505 0.2830 0.031 Uiso 1 1 calc R
C22 C -0.09551(16) 0.47712(14) 0.24803(7) 0.0260(3) Uani 1 1 d .
H22 H -0.1337 0.5222 0.2768 0.031 Uiso 1 1 calc R
C23 C -0.00765(14) 0.51380(12) 0.20263(6) 0.0210(3) Uani 1 1 d .
H23 H 0.0135 0.5839 0.2005 0.025 Uiso 1 1 calc R
C24 C 0.78120(16) 0.75028(12) 0.03804(6) 0.0203(3) Uani 1 1 d .
C25 C 0.70035(17) 0.83918(12) 0.04104(7) 0.0247(3) Uani 1 1 d .
H25 H 0.6451 0.8604 0.0078 0.030 Uiso 1 1 calc R
C26 C 0.6994(2) 0.89734(13) 0.09205(8) 0.0329(4) Uani 1 1 d .
H26 H 0.6426 0.9574 0.0937 0.039 Uiso 1 1 calc R
C27 C 0.7813(2) 0.86770(14) 0.14048(8) 0.0351(4) Uani 1 1 d .
H27 H 0.7818 0.9077 0.1753 0.042 Uiso 1 1 calc R
C28 C 0.8624(2) 0.77960(13) 0.13793(7) 0.0299(4) Uani 1 1 d .
H28 H 0.9185 0.7590 0.1711 0.036 Uiso 1 1 calc R
C29 C 0.86221(17) 0.72143(12) 0.08732(7) 0.0236(3) Uani 1 1 d .
H29 H 0.9180 0.6610 0.0861 0.028 Uiso 1 1 calc R
C30 C 0.77918(16) 0.68570(12) -0.01699(7) 0.0207(3) Uani 1 1 d .
H30A H 0.8690 0.6440 -0.0185 0.025 Uiso 1 1 calc R
H30B H 0.7778 0.7296 -0.0523 0.025 Uiso 1 1 calc R
C31 C 0.64423(15) 0.61682(11) -0.01742(6) 0.0176(3) Uani 1 1 d .
H31 H 0.5543 0.6598 -0.0183 0.021 Uiso 1 1 calc R
C32 C 0.64306(16) 0.54718(12) -0.07111(6) 0.0221(3) Uani 1 1 d .
C33 C 0.5200(3) 0.40745(18) -0.11214(9) 0.0577(7) Uani 1 1 d .
H33A H 0.4540 0.3532 -0.0997 0.087 Uiso 1 1 calc R
H33B H 0.6149 0.3787 -0.1233 0.087 Uiso 1 1 calc R
H33C H 0.4777 0.4428 -0.1461 0.087 Uiso 1 1 calc R

loop_
_atom_site_aniso_label
_atom_site_aniso_U_11
_atom_site_aniso_U_22
_atom_site_aniso_U_33
_atom_site_aniso_U_23
_atom_site_aniso_U_13
_atom_site_aniso_U_12
Fe1 0.01609(9) 0.01463(10) 0.01484(9) -0.00132(8) 0.00141(8) -0.00087(8)
P1 0.01299(15) 0.01462(17) 0.01841(17) 0.00159(13) 0.00100(13) 0.00032(13)
O1 0.0311(6) 0.0504(8) 0.0184(5) -0.0042(5) 0.0057(5) -0.0074(6)
O2 0.0515(7) 0.0390(7) 0.0223(5) -0.0091(5) 0.0097(6) -0.0226(7)
N1 0.0157(6) 0.0169(6) 0.0151(5) 0.0016(4) -0.0005(5) -0.0010(4)
C1 0.0155(6) 0.0134(7) 0.0162(6) -0.0001(5) -0.0008(5) 0.0007(5)
C2 0.0148(6) 0.0137(7) 0.0149(6) -0.0008(5) 0.0010(5) -0.0001(5)
C3 0.0149(6) 0.0132(7) 0.0162(6) 0.0002(5) -0.0004(5) 0.0003(5)
C4 0.0175(7) 0.0148(7) 0.0175(7) 0.0009(5) 0.0013(5) -0.0020(5)
C5 0.0192(6) 0.0152(6) 0.0173(6) 0.0018(5) -0.0009(7) 0.0011(5)
C6 0.0150(6) 0.0170(7) 0.0173(7) -0.0023(5) 0.0000(5) 0.0010(5)
C7 0.0243(8) 0.0184(8) 0.0332(9) -0.0084(6) 0.0020(7) 0.0033(6)
C8 0.0298(8) 0.0153(7) 0.0249(7) -0.0030(6) 0.0038(7) -0.0027(6)
C9 0.0225(7) 0.0208(8) 0.0276(8) -0.0101(6) -0.0007(6) -0.0043(6)
C10 0.0400(9) 0.0248(8) 0.0176(7) -0.0057(6) -0.0016(7) -0.0018(7)
C11 0.0328(9) 0.0267(9) 0.0248(8) -0.0106(7) 0.0128(7) -0.0062(7)
C12 0.0179(7) 0.0158(7) 0.0194(7) 0.0025(6) -0.0001(6) -0.0024(5)
C13 0.0194(7) 0.0295(9) 0.0287(8) -0.0051(7) -0.0008(7) 0.0017(7)
C14 0.0287(9) 0.0314(10) 0.0339(9) -0.0128(7) 0.0028(7) -0.0022(7)
C15 0.0403(10) 0.0257(9) 0.0303(9) -0.0045(7) -0.0081(8) -0.0092(7)
C16 0.0299(8) 0.0272(9) 0.0415(10) -0.0017(7) -0.0170(9) -0.0025(8)
C17 0.0220(8) 0.0209(8) 0.0356(9) -0.0005(7) -0.0083(7) 0.0011(6)
C18 0.0131(6) 0.0222(8) 0.0203(7) 0.0041(5) -0.0001(6) 0.0013(6)
C19 0.0223(8) 0.0228(8) 0.0300(8) 0.0041(6) 0.0049(7) 0.0003(6)
C20 0.0234(8) 0.0273(9) 0.0328(9) 0.0091(7) 0.0013(7) -0.0048(6)
C21 0.0182(7) 0.0381(10) 0.0208(8) 0.0096(7) -0.0010(6) -0.0044(7)
C22 0.0194(7) 0.0391(10) 0.0195(7) 0.0010(7) 0.0003(6) 0.0017(7)
C23 0.0177(7) 0.0237(8) 0.0218(7) 0.0018(6) -0.0001(5) 0.0005(5)
C24 0.0174(7) 0.0211(8) 0.0222(7) 0.0045(6) 0.0008(6) -0.0054(6)
C25 0.0222(8) 0.0235(8) 0.0282(8) 0.0056(6) -0.0046(6) -0.0018(6)
C26 0.0414(10) 0.0191(8) 0.0382(10) -0.0001(7) -0.0004(8) 0.0017(7)
C27 0.0496(11) 0.0241(9) 0.0316(9) -0.0057(7) -0.0043(9) -0.0072(8)
C28 0.0337(9) 0.0285(9) 0.0274(8) 0.0058(7) -0.0112(7) -0.0094(7)
C29 0.0216(7) 0.0209(8) 0.0284(8) 0.0074(6) -0.0037(6) -0.0025(6)
C30 0.0179(7) 0.0236(8) 0.0208(7) 0.0047(6) 0.0023(6) -0.0022(6)
C31 0.0165(7) 0.0203(7) 0.0159(7) 0.0033(6) 0.0001(6) -0.0008(5)
C32 0.0223(7) 0.0265(9) 0.0176(7) 0.0027(6) -0.0012(6) -0.0004(6)
C33 0.0812(17) 0.0581(14) 0.0339(10) -0.0225(10) 0.0187(11) -0.0383(13)

loop_
_atom_type_symbol
_atom_type_description
_atom_type_scat_dispersion_real
_atom_type_scat_dispersion_imag
_atom_type_scat_source
C C 0.0033 0.0016 'International Tables Vol C Tables 4.2.6.8 and 6.1.1.4'
H H 0.0000 0.0000 'International Tables Vol C Tables 4.2.6.8 and 6.1.1.4'
N N 0.0061 0.0033 'International Tables Vol C Tables 4.2.6.8 and 6.1.1.4'
O O 0.0106 0.0060 'International Tables Vol C Tables 4.2.6.8 and 6.1.1.4'
P P 0.1023 0.0942 'International Tables Vol C Tables 4.2.6.8 and 6.1.1.4'
Fe Fe 0.3463 0.8444 'International Tables Vol C Tables 4.2.6.8 and 6.1.1.4'

loop_
_geom_angle_atom_site_label_1
_geom_angle_atom_site_label_2
_geom_angle_atom_site_label_3
_geom_angle
C2 Fe1 C7 121.61(6)
C2 Fe1 C3 41.78(5)
C7 Fe1 C3 107.00(6)
C2 Fe1 C11 158.37(6)
C7 Fe1 C11 40.62(7)
C3 Fe1 C11 122.37(6)
C2 Fe1 C8 106.24(6)
C7 Fe1 C8 40.60(6)
C3 Fe1 C8 122.85(6)
C11 Fe1 C8 68.13(7)
C2 Fe1 C6 40.90(5)
C7 Fe1 C6 157.38(6)
C3 Fe1 C6 69.42(5)
C11 Fe1 C6 159.98(7)
C8 Fe1 C6 121.35(6)
C2 Fe1 C10 158.79(6)
C7 Fe1 C10 68.26(7)
C3 Fe1 C10 158.51(6)
C11 Fe1 C10 40.47(7)
C8 Fe1 C10 68.09(6)
C6 Fe1 C10 123.17(7)
C2 Fe1 C9 122.14(6)
C7 Fe1 C9 68.05(6)
C3 Fe1 C9 159.16(6)
C11 Fe1 C9 67.95(7)
C8 Fe1 C9 40.30(6)
C6 Fe1 C9 106.94(6)
C10 Fe1 C9 40.45(7)
C2 Fe1 C4 68.95(5)
C7 Fe1 C4 124.44(6)
C3 Fe1 C4 40.93(5)
C11 Fe1 C4 108.90(6)
C8 Fe1 C4 160.29(6)
C6 Fe1 C4 68.31(6)
C10 Fe1 C4 123.21(6)
C9 Fe1 C4 158.43(6)
C2 Fe1 C5 68.41(6)
C7 Fe1 C5 161.05(6)
C3 Fe1 C5 68.83(6)
C11 Fe1 C5 124.83(7)
C8 Fe1 C5 157.24(6)
C6 Fe1 C5 40.24(6)
C10 Fe1 C5 108.45(6)
C9 Fe1 C5 122.43(6)
C4 Fe1 C5 40.49(5)
C3 P1 C18 99.18(6)
C3 P1 C12 103.76(7)
C18 P1 C12 101.08(7)
C32 O2 C33 116.88(13)
C1 N1 C31 115.18(12)
N1 C1 C2 122.36(12)
N1 C1 H1B 118.8
C2 C1 H1B 118.8
C6 C2 C3 108.27(12)
C6 C2 C1 127.13(12)
C3 C2 C1 124.58(12)
C6 C2 Fe1 70.40(8)
C3 C2 Fe1 69.73(7)
C1 C2 Fe1 124.21(10)
C4 C3 C2 106.56(12)
C4 C3 P1 128.40(11)
C2 C3 P1 124.74(10)
C4 C3 Fe1 70.13(8)
C2 C3 Fe1 68.49(7)
P1 C3 Fe1 121.32(7)
C5 C4 C3 108.48(13)
C5 C4 Fe1 70.00(8)
C3 C4 Fe1 68.95(8)
C5 C4 H4 125.8
C3 C4 H4 125.8
Fe1 C4 H4 126.9
C6 C5 C4 108.46(13)
C6 C5 Fe1 69.25(8)
C4 C5 Fe1 69.51(8)
C6 C5 H5 125.8
C4 C5 H5 125.8
Fe1 C5 H5 127.0
C5 C6 C2 108.23(12)
C5 C6 Fe1 70.51(8)
C2 C6 Fe1 68.70(8)
C5 C6 H6 125.9
C2 C6 H6 125.9
Fe1 C6 H6 126.5
C8 C7 C11 107.82(15)
C8 C7 Fe1 69.91(9)
C11 C7 Fe1 69.84(9)
C8 C7 H7A 126.1
C11 C7 H7A 126.1
Fe1 C7 H7A 125.7
C9 C8 C7 108.03(14)
C9 C8 Fe1 70.02(9)
C7 C8 Fe1 69.50(9)
C9 C8 H8 126.0
C7 C8 H8 126.0
Fe1 C8 H8 126.1
C8 C9 C10 108.28(14)
C8 C9 Fe1 69.68(8)
C10 C9 Fe1 69.72(9)
C8 C9 H9 125.9
C10 C9 H9 125.9
Fe1 C9 H9 126.3
C11 C10 C9 107.73(15)
C11 C10 Fe1 69.59(9)
C9 C10 Fe1 69.82(9)
C11 C10 H10 126.1
C9 C10 H10 126.1
Fe1 C10 H10 126.0
C10 C11 C7 108.14(14)
C10 C11 Fe1 69.93(9)
C7 C11 Fe1 69.54(9)
C10 C11 H11 125.9
C7 C11 H11 125.9
Fe1 C11 H11 126.2
C13 C12 C17 118.66(14)
C13 C12 P1 124.43(11)
C17 C12 P1 116.75(12)
C12 C13 C14 120.42(15)
C12 C13 H13 119.8
C14 C13 H13 119.8
C15 C14 C13 120.54(16)
C15 C14 H14 119.7
C13 C14 H14 119.7
C16 C15 C14 119.29(15)
C16 C15 H15 120.4
C14 C15 H15 120.4
C15 C16 C17 121.03(16)
C15 C16 H16 119.5
C17 C16 H16 119.5
C16 C17 C12 120.05(15)
C16 C17 H17 120.0
C12 C17 H17 120.0
C23 C18 C19 118.71(13)
C23 C18 P1 118.82(11)
C19 C18 P1 122.43(11)
C20 C19 C18 120.66(15)
C20 C19 H19 119.7
C18 C19 H19 119.7
C21 C20 C19 120.00(15)
C21 C20 H20 120.0
C19 C20 H20 120.0
C22 C21 C20 119.93(15)
C22 C21 H21 120.0
C20 C21 H21 120.0
C21 C22 C23 120.23(15)
C21 C22 H22 119.9
C23 C22 H22 119.9
C18 C23 C22 120.44(15)
C18 C23 H23 119.8
C22 C23 H23 119.8
C25 C24 C29 118.35(15)
C25 C24 C30 120.83(14)
C29 C24 C30 120.81(14)
C26 C25 C24 120.89(15)
C26 C25 H25 119.6
C24 C25 H25 119.6
C27 C26 C25 119.91(16)
C27 C26 H26 120.0
C25 C26 H26 120.0
C28 C27 C26 119.69(16)
C28 C27 H27 120.2
C26 C27 H27 120.2
C29 C28 C27 120.29(15)
C29 C28 H28 119.9
C27 C28 H28 119.9
C28 C29 C24 120.87(15)
C28 C29 H29 119.6
C24 C29 H29 119.6
C24 C30 C31 110.59(12)
C24 C30 H30A 109.5
C31 C30 H30A 109.5
C24 C30 H30B 109.5
C31 C30 H30B 109.5
H30A C30 H30B 108.1
N1 C31 C32 107.95(12)
N1 C31 C30 110.77(12)
C32 C31 C30 111.73(12)
N1 C31 H31 108.8
C32 C31 H31 108.8
C30 C31 H31 108.8
O1 C32 O2 124.32(14)
O1 C32 C31 126.11(14)
O2 C32 C31 109.55(12)
O2 C33 H33A 109.5
O2 C33 H33B 109.5
H33A C33 H33B 109.5
O2 C33 H33C 109.5
H33A C33 H33C 109.5
H33B C33 H33C 109.5

loop_
_geom_bond_atom_site_label_1
_geom_bond_atom_site_label_2
_geom_bond_distance
Fe1 C2 2.0268(13)
Fe1 C7 2.0433(15)
Fe1 C3 2.0436(14)
Fe1 C11 2.0474(16)
Fe1 C8 2.0487(15)
Fe1 C6 2.0493(14)
Fe1 C10 2.0519(15)
Fe1 C9 2.0532(15)
Fe1 C4 2.0594(14)
Fe1 C5 2.0659(14)
P1 C3 1.8216(14)
P1 C18 1.8373(14)
P1 C12 1.8377(15)
O1 C32 1.1990(18)
O2 C32 1.3307(19)
O2 C33 1.435(2)
N1 C1 1.2697(17)
N1 C31 1.4661(18)
C1 C2 1.4599(18)
C1 H1B 0.9500
C2 C6 1.4244(19)
C2 C3 1.4515(18)
C3 C4 1.4345(19)
C4 C5 1.4276(19)
C4 H4 0.9500
C5 C6 1.416(2)
C5 H5 0.9500
C6 H6 0.9500
C7 C8 1.420(2)
C7 C11 1.420(2)
C7 H7A 0.9500
C8 C9 1.413(2)
C8 H8 0.9500
C9 C10 1.419(2)
C9 H9 0.9500
C10 C11 1.418(3)
C10 H10 0.9500
C11 H11 0.9500
C12 C13 1.391(2)
C12 C17 1.402(2)
C13 C14 1.393(2)
C13 H13 0.9500
C14 C15 1.381(2)
C14 H14 0.9500
C15 C16 1.379(3)
C15 H15 0.9500
C16 C17 1.387(2)
C16 H16 0.9500
C17 H17 0.9500
C18 C23 1.391(2)
C18 C19 1.392(2)
C19 C20 1.391(2)
C19 H19 0.9500
C20 C21 1.382(2)
C20 H20 0.9500
C21 C22 1.380(2)
C21 H21 0.9500
C22 C23 1.393(2)
C22 H22 0.9500
C23 H23 0.9500
C24 C25 1.392(2)
C24 C29 1.393(2)
C24 C30 1.512(2)
C25 C26 1.389(2)
C25 H25 0.9500
C26 C27 1.385(3)
C26 H26 0.9500
C27 C28 1.384(3)
C27 H27 0.9500
C28 C29 1.382(2)
C28 H28 0.9500
C29 H29 0.9500
C30 C31 1.534(2)
C30 H30A 0.9900
C30 H30B 0.9900
C31 C32 1.527(2)
C31 H31 1.0000
C33 H33A 0.9800
C33 H33B 0.9800
C33 H33C 0.9800

loop_
_geom_torsion_atom_site_label_1
_geom_torsion_atom_site_label_2
_geom_torsion_atom_site_label_3
_geom_torsion_atom_site_label_4
_geom_torsion
C31 N1 C1 C2 176.27(12)
N1 C1 C2 C6 13.3(2)
N1 C1 C2 C3 -168.71(13)
N1 C1 C2 Fe1 103.60(14)
C7 Fe1 C2 C6 160.90(9)
C3 Fe1 C2 C6 -119.10(11)
C11 Fe1 C2 C6 -169.10(16)
C8 Fe1 C2 C6 119.43(9)
C10 Fe1 C2 C6 48.33(19)
C9 Fe1 C2 C6 78.47(10)
C4 Fe1 C2 C6 -80.76(9)
C5 Fe1 C2 C6 -37.15(8)
C7 Fe1 C2 C3 -80.00(10)
C11 Fe1 C2 C3 -50.0(2)
C8 Fe1 C2 C3 -121.47(8)
C6 Fe1 C2 C3 119.10(11)
C10 Fe1 C2 C3 167.43(15)
C9 Fe1 C2 C3 -162.43(8)
C4 Fe1 C2 C3 38.34(8)
C5 Fe1 C2 C3 81.95(8)
C7 Fe1 C2 C1 38.71(13)
C3 Fe1 C2 C1 118.72(14)
C11 Fe1 C2 C1 68.7(2)
C8 Fe1 C2 C1 -2.75(12)
C6 Fe1 C2 C1 -122.18(14)
C10 Fe1 C2 C1 -73.9(2)
C9 Fe1 C2 C1 -43.71(13)
C4 Fe1 C2 C1 157.05(12)
C5 Fe1 C2 C1 -159.34(12)
C6 C2 C3 C4 -0.02(15)
C1 C2 C3 C4 -178.36(12)
Fe1 C2 C3 C4 -60.11(10)
C6 C2 C3 P1 174.09(10)
C1 C2 C3 P1 -4.3(2)
Fe1 C2 C3 P1 114.00(11)
C6 C2 C3 Fe1 60.09(9)
C1 C2 C3 Fe1 -118.25(13)
C18 P1 C3 C4 1.61(14)
C12 P1 C3 C4 -102.27(13)
C18 P1 C3 C2 -171.18(12)
C12 P1 C3 C2 84.94(13)
C18 P1 C3 Fe1 -86.93(9)
C12 P1 C3 Fe1 169.19(8)
C2 Fe1 C3 C4 117.91(11)
C7 Fe1 C3 C4 -123.38(9)
C11 Fe1 C3 C4 -81.62(10)
C8 Fe1 C3 C4 -164.98(8)
C6 Fe1 C3 C4 80.24(9)
C10 Fe1 C3 C4 -49.7(2)
C9 Fe1 C3 C4 163.83(15)
C5 Fe1 C3 C4 37.04(8)
C7 Fe1 C3 C2 118.71(9)
C11 Fe1 C3 C2 160.47(9)
C8 Fe1 C3 C2 77.11(10)
C6 Fe1 C3 C2 -37.67(8)
C10 Fe1 C3 C2 -167.59(16)
C9 Fe1 C3 C2 45.9(2)
C4 Fe1 C3 C2 -117.91(11)
C5 Fe1 C3 C2 -80.87(8)
C2 Fe1 C3 P1 -118.50(12)
C7 Fe1 C3 P1 0.21(10)
C11 Fe1 C3 P1 41.97(11)
C8 Fe1 C3 P1 -41.39(11)
C6 Fe1 C3 P1 -156.17(10)
C10 Fe1 C3 P1 73.9(2)
C9 Fe1 C3 P1 -72.58(19)
C4 Fe1 C3 P1 123.59(12)
C5 Fe1 C3 P1 160.63(10)
C2 C3 C4 C5 0.07(16)
P1 C3 C4 C5 -173.76(11)
Fe1 C3 C4 C5 -58.99(10)
C2 C3 C4 Fe1 59.06(9)
P1 C3 C4 Fe1 -114.76(12)
C2 Fe1 C4 C5 80.99(9)
C7 Fe1 C4 C5 -164.36(9)
C3 Fe1 C4 C5 120.11(12)
C11 Fe1 C4 C5 -121.92(10)
C8 Fe1 C4 C5 160.30(16)
C6 Fe1 C4 C5 36.93(9)
C10 Fe1 C4 C5 -79.39(11)
C9 Fe1 C4 C5 -44.3(2)
C2 Fe1 C4 C3 -39.11(8)
C7 Fe1 C4 C3 75.54(10)
C11 Fe1 C4 C3 117.97(9)
C8 Fe1 C4 C3 40.2(2)
C6 Fe1 C4 C3 -83.18(9)
C10 Fe1 C4 C3 160.50(9)
C9 Fe1 C4 C3 -164.36(15)
C5 Fe1 C4 C3 -120.11(12)
C3 C4 C5 C6 -0.09(17)
Fe1 C4 C5 C6 -58.44(10)
C3 C4 C5 Fe1 58.35(10)
C2 Fe1 C5 C6 37.75(8)
C7 Fe1 C5 C6 163.41(18)
C3 Fe1 C5 C6 82.78(9)
C11 Fe1 C5 C6 -161.76(9)
C8 Fe1 C5 C6 -42.70(18)
C10 Fe1 C5 C6 -119.90(9)
C9 Fe1 C5 C6 -77.49(10)
C4 Fe1 C5 C6 120.20(13)
C2 Fe1 C5 C4 -82.45(9)
C7 Fe1 C5 C4 43.2(2)
C3 Fe1 C5 C4 -37.43(8)
C11 Fe1 C5 C4 78.04(11)
C8 Fe1 C5 C4 -162.91(14)
C6 Fe1 C5 C4 -120.20(13)
C10 Fe1 C5 C4 119.90(10)
C9 Fe1 C5 C4 162.30(9)
C4 C5 C6 C2 0.08(16)
Fe1 C5 C6 C2 -58.52(10)
C4 C5 C6 Fe1 58.59(10)
C3 C2 C6 C5 -0.04(16)
C1 C2 C6 C5 178.25(13)
Fe1 C2 C6 C5 59.64(10)
C3 C2 C6 Fe1 -59.68(9)
C1 C2 C6 Fe1 118.61(14)
C2 Fe1 C6 C5 -119.61(12)
C7 Fe1 C6 C5 -166.05(15)
C3 Fe1 C6 C5 -81.16(9)
C11 Fe1 C6 C5 48.6(2)
C8 Fe1 C6 C5 162.11(8)
C10 Fe1 C6 C5 79.22(10)
C9 Fe1 C6 C5 120.53(9)
C4 Fe1 C6 C5 -37.15(8)
C7 Fe1 C6 C2 -46.44(19)
C3 Fe1 C6 C2 38.45(8)
C11 Fe1 C6 C2 168.25(17)
C8 Fe1 C6 C2 -78.28(10)
C10 Fe1 C6 C2 -161.16(8)
C9 Fe1 C6 C2 -119.86(9)
C4 Fe1 C6 C2 82.46(8)
C5 Fe1 C6 C2 119.61(12)
C2 Fe1 C7 C8 -77.67(11)
C3 Fe1 C7 C8 -121.00(10)
C11 Fe1 C7 C8 118.77(14)
C6 Fe1 C7 C8 -43.8(2)
C10 Fe1 C7 C8 81.24(11)
C9 Fe1 C7 C8 37.51(9)
C4 Fe1 C7 C8 -162.55(9)
C5 Fe1 C7 C8 164.83(17)
C2 Fe1 C7 C11 163.56(9)
C3 Fe1 C7 C11 120.23(10)
C8 Fe1 C7 C11 -118.77(14)
C6 Fe1 C7 C11 -162.59(14)
C10 Fe1 C7 C11 -37.53(10)
C9 Fe1 C7 C11 -81.26(10)
C4 Fe1 C7 C11 78.68(11)
C5 Fe1 C7 C11 46.1(2)
C11 C7 C8 C9 0.16(17)
Fe1 C7 C8 C9 -59.64(10)
C11 C7 C8 Fe1 59.81(11)
C2 Fe1 C8 C9 -120.88(9)
C7 Fe1 C8 C9 119.18(14)
C3 Fe1 C8 C9 -163.45(9)
C11 Fe1 C8 C9 81.24(10)
C6 Fe1 C8 C9 -78.99(11)
C10 Fe1 C8 C9 37.46(10)
C4 Fe1 C8 C9 166.33(16)
C5 Fe1 C8 C9 -48.12(19)
C2 Fe1 C8 C7 119.94(10)
C3 Fe1 C8 C7 77.37(11)
C11 Fe1 C8 C7 -37.94(10)
C6 Fe1 C8 C7 161.83(9)
C10 Fe1 C8 C7 -81.72(11)
C9 Fe1 C8 C7 -119.18(14)
C4 Fe1 C8 C7 47.2(2)
C5 Fe1 C8 C7 -167.31(14)
C7 C8 C9 C10 0.09(17)
Fe1 C8 C9 C10 -59.23(11)
C7 C8 C9 Fe1 59.32(10)
C2 Fe1 C9 C8 76.69(10)
C7 Fe1 C9 C8 -37.77(9)
C3 Fe1 C9 C8 42.3(2)
C11 Fe1 C9 C8 -81.74(10)
C6 Fe1 C9 C8 118.81(9)
C10 Fe1 C9 C8 -119.57(14)
C4 Fe1 C9 C8 -167.48(15)
C5 Fe1 C9 C8 160.05(8)
C2 Fe1 C9 C10 -163.74(9)
C7 Fe1 C9 C10 81.80(11)
C3 Fe1 C9 C10 161.84(15)
C11 Fe1 C9 C10 37.83(11)
C8 Fe1 C9 C10 119.57(14)
C6 Fe1 C9 C10 -121.62(10)
C4 Fe1 C9 C10 -47.9(2)
C5 Fe1 C9 C10 -80.38(11)
C8 C9 C10 C11 -0.30(18)
Fe1 C9 C10 C11 -59.50(11)
C8 C9 C10 Fe1 59.20(10)
C2 Fe1 C10 C11 159.81(15)
C7 Fe1 C10 C11 37.66(10)
C3 Fe1 C10 C11 -43.5(2)
C8 Fe1 C10 C11 81.54(11)
C6 Fe1 C10 C11 -164.44(10)
C9 Fe1 C10 C11 118.87(15)
C4 Fe1 C10 C11 -80.16(12)
C5 Fe1 C10 C11 -122.45(10)
C2 Fe1 C10 C9 40.9(2)
C7 Fe1 C10 C9 -81.21(10)
C3 Fe1 C10 C9 -162.38(15)
C11 Fe1 C10 C9 -118.87(15)
C8 Fe1 C10 C9 -37.33(9)
C6 Fe1 C10 C9 76.69(11)
C4 Fe1 C10 C9 160.97(9)
C5 Fe1 C10 C9 118.68(10)
C9 C10 C11 C7 0.40(18)
Fe1 C10 C11 C7 -59.25(11)
C9 C10 C11 Fe1 59.65(11)
C8 C7 C11 C10 -0.35(18)
Fe1 C7 C11 C10 59.50(12)
C8 C7 C11 Fe1 -59.84(10)
C2 Fe1 C11 C10 -160.19(14)
C7 Fe1 C11 C10 -119.34(14)
C3 Fe1 C11 C10 162.63(9)
C8 Fe1 C11 C10 -81.42(11)
C6 Fe1 C11 C10 41.0(2)
C9 Fe1 C11 C10 -37.81(10)
C4 Fe1 C11 C10 119.39(10)
C5 Fe1 C11 C10 77.21(11)
C2 Fe1 C11 C7 -40.9(2)
C3 Fe1 C11 C7 -78.03(11)
C8 Fe1 C11 C7 37.92(9)
C6 Fe1 C11 C7 160.35(16)
C10 Fe1 C11 C7 119.34(14)
C9 Fe1 C11 C7 81.53(10)
C4 Fe1 C11 C7 -121.27(10)
C5 Fe1 C11 C7 -163.45(9)
C3 P1 C12 C13 -12.29(15)
C18 P1 C12 C13 -114.73(14)
C3 P1 C12 C17 172.32(12)
C18 P1 C12 C17 69.89(13)
C17 C12 C13 C14 -0.1(2)
P1 C12 C13 C14 -175.41(13)
C12 C13 C14 C15 1.1(3)
C13 C14 C15 C16 -1.4(3)
C14 C15 C16 C17 0.9(3)
C15 C16 C17 C12 0.1(3)
C13 C12 C17 C16 -0.4(2)
P1 C12 C17 C16 175.22(13)
C3 P1 C18 C23 104.73(12)
C12 P1 C18 C23 -149.18(12)
C3 P1 C18 C19 -73.05(13)
C12 P1 C18 C19 33.03(14)
C23 C18 C19 C20 -1.3(2)
P1 C18 C19 C20 176.52(12)
C18 C19 C20 C21 -0.3(2)
C19 C20 C21 C22 1.6(2)
C20 C21 C22 C23 -1.4(2)
C19 C18 C23 C22 1.5(2)
P1 C18 C23 C22 -176.38(11)
C21 C22 C23 C18 -0.2(2)
C29 C24 C25 C26 -0.5(2)
C30 C24 C25 C26 178.48(15)
C24 C25 C26 C27 0.9(3)
C25 C26 C27 C28 -0.7(3)
C26 C27 C28 C29 0.2(3)
C27 C28 C29 C24 0.2(2)
C25 C24 C29 C28 0.0(2)
C30 C24 C29 C28 -179.02(14)
C25 C24 C30 C31 -82.64(17)
C29 C24 C30 C31 96.34(17)
C1 N1 C31 C32 -99.18(14)
C1 N1 C31 C30 138.20(13)
C24 C30 C31 N1 -56.95(16)
C24 C30 C31 C32 -177.34(12)
C33 O2 C32 O1 -0.9(3)
C33 O2 C32 C31 177.74(17)
N1 C31 C32 O1 -134.46(16)
C30 C31 C32 O1 -12.4(2)
N1 C31 C32 O2 46.94(16)
C30 C31 C32 O2 168.96(13)
